data_7220213
loop_
_publ_author_name
'He, Tao'
'Zeng, Qingqing'
'yang, Dacheng'
'He, Yanhong'
'Guan, Zhi'

_publ_section_title
;
 Biocatalytic one-pot three-component synthesis of
 3,3&#x2019;-disubstituted oxindoles and spirooxindole pyrans using
 \a-amylase from hog pancreas
;
_journal_name_full 'RSC Adv.'
_journal_paper_doi 10.1039/C4RA16825A
_journal_year 2015
_chemical_formula_moiety 'C17 H15 N3 O3'
_chemical_formula_sum 'C17 H15 N3 O3'
_chemical_formula_weight 307.30
_chemical_name_systematic
;
 ?
;
_space_group_crystal_system monoclinic
_space_group_IT_number 14
_space_group_name_Hall '-P 2ybc'
_space_group_name_H-M_alt 'P 1 21/c 1'
_symmetry_space_group_name_Hall '-P 2ybc'
_symmetry_space_group_name_H-M 'P 1 21/c 1'
_atom_sites_solution_hydrogens mixed
_atom_sites_solution_primary direct
_audit_creation_date 2015-03-05
_audit_creation_method
;
Olex2 1.2
(compiled 2014.07.22 svn.r2960 for OlexSys, GUI svn.r4862)
;
_audit_update_record
;
2015-03-13 deposited with the CCDC.
2015-04-20 downloaded from the CCDC.
;
_cell_angle_alpha 90
_cell_angle_beta 105.9160(17)
_cell_angle_gamma 90
_cell_formula_units_Z 8
_cell_length_a 8.82662(14)
_cell_length_b 27.6395(4)
_cell_length_c 13.1668(2)
_cell_measurement_reflns_used 12705
_cell_measurement_temperature 288.02(10)
_cell_measurement_theta_max 71.2920
_cell_measurement_theta_min 4.7260
_cell_volume 3089.08(9)
_computing_cell_refinement
;
CrysAlisPro, Agilent Technologies,
Version 1.171.37.34 (release 22-05-2014 CrysAlis171 .NET)
(compiled May 22 2014,16:03:01)
;
_computing_data_collection
;
CrysAlisPro, Agilent Technologies,
Version 1.171.37.34 (release 22-05-2014 CrysAlis171 .NET)
(compiled May 22 2014,16:03:01)
;
_computing_data_reduction
;
CrysAlisPro, Agilent Technologies,
Version 1.171.37.34 (release 22-05-2014 CrysAlis171 .NET)
(compiled May 22 2014,16:03:01)
;
_computing_molecular_graphics 'Olex2 (Dolomanov et al., 2009)'
_computing_publication_material 'Olex2 (Dolomanov et al., 2009)'
_computing_structure_refinement 'ShelXL (Sheldrick, 2008)'
_computing_structure_solution 'ShelXS (Sheldrick, 2008)'
_diffrn_ambient_environment air
_diffrn_ambient_temperature 288.02(10)
_diffrn_detector 'CCD plate'
_diffrn_detector_area_resol_mean 8.0243
_diffrn_detector_type EosS2
_diffrn_measured_fraction_theta_full 1.000
_diffrn_measured_fraction_theta_max 0.989
_diffrn_measurement_details
;
  1 omega    1.00   76.00   1.0000    1.3100
omega____ theta____ kappa____ phi______ frames
    -       36.9703  -99.0000   30.0000 75

  2 omega  -32.00   56.00   1.0000    1.3100
omega____ theta____ kappa____ phi______ frames
    -       36.9703  -38.0000    0.0000 88

  3 omega    1.00   76.00   1.0000    1.3100
omega____ theta____ kappa____ phi______ frames
    -       36.9703  -99.0000   90.0000 75

  4 omega    1.00   27.00   1.0000    1.3100
omega____ theta____ kappa____ phi______ frames
    -       36.9703   93.0000 -156.5327 26

  5 omega    1.00   27.00   1.0000    1.3100
omega____ theta____ kappa____ phi______ frames
    -       36.9703   93.0000   14.0788 26

  6 omega   10.00  105.00   1.0000    1.3100
omega____ theta____ kappa____ phi______ frames
    -       36.9703   77.0000 -150.0000 95

  7 omega   10.00  105.00   1.0000    1.3100
omega____ theta____ kappa____ phi______ frames
    -       36.9703   77.0000  -60.0000 95

  8 omega   38.00   91.00   1.0000    8.0000
omega____ theta____ kappa____ phi______ frames
    -      108.0000  -30.0000 -120.0000 53

  9 omega   39.00  110.00   1.0000    8.0000
omega____ theta____ kappa____ phi______ frames
    -      108.0000  -95.0000   90.0000 71

 10 omega   38.00  116.00   1.0000    8.0000
omega____ theta____ kappa____ phi______ frames
    -      108.0000 -112.0000  -90.0000 78

 11 omega   40.00   98.00   1.0000    8.0000
omega____ theta____ kappa____ phi______ frames
    -      108.0000  -45.0000   30.0000 58

 12 omega   38.00   91.00   1.0000    8.0000
omega____ theta____ kappa____ phi______ frames
    -      108.0000  -30.0000   90.0000 53

 13 omega   91.00  176.00   1.0000    8.0000
omega____ theta____ kappa____ phi______ frames
    -      108.0000   45.0000    0.0000 85

 14 omega   91.00  176.00   1.0000    8.0000
omega____ theta____ kappa____ phi______ frames
    -      108.0000   45.0000   30.0000 85

 15 omega  101.00  178.00   1.0000    8.0000
omega____ theta____ kappa____ phi______ frames
    -      108.0000  112.0000 -180.0000 77

 16 omega   40.00  135.00   1.0000    8.0000
omega____ theta____ kappa____ phi______ frames
    -      108.0000  -77.0000  -90.0000 95

 17 omega   57.00  109.00   1.0000    1.3100
omega____ theta____ kappa____ phi______ frames
    -       36.9703  178.0000  -30.0000 52

 18 omega   18.00  106.00   1.0000    1.3100
omega____ theta____ kappa____ phi______ frames
    -       36.9703   38.0000  120.0000 88

 19 omega   18.00  106.00   1.0000    1.3100
omega____ theta____ kappa____ phi______ frames
    -       36.9703   38.0000 -180.0000 88

 20 omega   57.00  109.00   1.0000    1.3100
omega____ theta____ kappa____ phi______ frames
    -       36.9703  178.0000   30.0000 52

 21 omega   18.00  106.00   1.0000    1.3100
omega____ theta____ kappa____ phi______ frames
    -       36.9703   38.0000   60.0000 88

 22 omega   70.00  147.00   1.0000    8.0000
omega____ theta____ kappa____ phi______ frames
    -      108.0000   15.0000  -90.0000 77

 23 omega   70.00  178.00   1.0000    8.0000
omega____ theta____ kappa____ phi______ frames
    -      108.0000   15.0000  150.0000 108
;
_diffrn_measurement_device 'four-circle diffractometer'
_diffrn_measurement_device_type 'SuperNova, Dual, Cu at zero, EosS2'
_diffrn_measurement_method '\w scans'
_diffrn_orient_matrix_UB_11 0.0684500000
_diffrn_orient_matrix_UB_12 0.0511154000
_diffrn_orient_matrix_UB_13 -0.0024506000
_diffrn_orient_matrix_UB_21 0.1385551000
_diffrn_orient_matrix_UB_22 -0.0215413000
_diffrn_orient_matrix_UB_23 -0.0351201000
_diffrn_orient_matrix_UB_31 -0.0951987000
_diffrn_orient_matrix_UB_32 0.0054013000
_diffrn_orient_matrix_UB_33 -0.1164610000
_diffrn_radiation_monochromator mirror
_diffrn_radiation_probe x-ray
_diffrn_radiation_type CuK\a
_diffrn_radiation_wavelength 1.54184
_diffrn_reflns_av_R_equivalents 0.0351
_diffrn_reflns_av_unetI/netI 0.0237
_diffrn_reflns_laue_measured_fraction_full 1.000
_diffrn_reflns_laue_measured_fraction_max 0.989
_diffrn_reflns_limit_h_max 10
_diffrn_reflns_limit_h_min -10
_diffrn_reflns_limit_k_max 33
_diffrn_reflns_limit_k_min -33
_diffrn_reflns_limit_l_max 13
_diffrn_reflns_limit_l_min -16
_diffrn_reflns_number 22707
_diffrn_reflns_point_group_measured_fraction_full 1.000
_diffrn_reflns_point_group_measured_fraction_max 0.989
_diffrn_reflns_theta_full 67.684
_diffrn_reflns_theta_max 71.498
_diffrn_reflns_theta_min 4.737
_diffrn_source 'sealed X-ray tube'
_diffrn_source_type 'SuperNova (Cu) X-ray Source'
_exptl_absorpt_coefficient_mu 0.769
_exptl_absorpt_correction_T_max 1.00000
_exptl_absorpt_correction_T_min 0.86354
_exptl_absorpt_correction_type multi-scan
_exptl_absorpt_process_details
;
CrysAlisPro, Agilent Technologies,
Version 1.171.37.34 (release 22-05-2014 CrysAlis171 .NET)
(compiled May 22 2014,16:03:01)
Empirical absorption correction using spherical harmonics,
 implemented in SCALE3 ABSPACK scaling algorithm.
;
_exptl_crystal_colour 'clear light colourless'
_exptl_crystal_colour_lustre clear
_exptl_crystal_colour_modifier light
_exptl_crystal_colour_primary colourless
_exptl_crystal_density_diffrn 1.322
_exptl_crystal_description block
_exptl_crystal_F_000 1280
_exptl_crystal_size_max 0.13
_exptl_crystal_size_mid 0.12
_exptl_crystal_size_min 0.11
_refine_diff_density_max 0.603
_refine_diff_density_min -0.223
_refine_diff_density_rms 0.049
_refine_ls_extinction_method none
_refine_ls_goodness_of_fit_ref 1.158
_refine_ls_hydrogen_treatment mixed
_refine_ls_matrix_type full
_refine_ls_number_parameters 437
_refine_ls_number_reflns 5944
_refine_ls_number_restraints 0
_refine_ls_restrained_S_all 1.158
_refine_ls_R_factor_all 0.0663
_refine_ls_R_factor_gt 0.0639
_refine_ls_shift/su_max 0.000
_refine_ls_shift/su_mean 0.000
_refine_ls_structure_factor_coef Fsqd
_refine_ls_weighting_details 'w=1/[\s^2^(Fo^2^)+(0.0605P)^2^+2.5454P] where P=(Fo^2^+2Fc^2^)/3'
_refine_ls_weighting_scheme calc
_refine_ls_wR_factor_gt 0.1699
_refine_ls_wR_factor_ref 0.1714
_reflns_Friedel_coverage 0.000
_reflns_number_gt 5585
_reflns_number_total 5944
_reflns_threshold_expression 'I > 2\s(I)'
_cod_depositor_comments
;

2017-03-04
Z value and formula fixed to values more according to usual
chemical conventions.                 miguel
;
_cod_original_formula_sum 'C34 H26 N6 O6'
_cod_original_formula_weight 614.61
_cod_original_formula_moiety '2(C17 H15 N3 O3)'
_cod_original_formula_units_Z 4
_cod_data_source_file c4ra16825a2.cif
_cod_data_source_block gz050305
_cod_database_code 7220213
_shelxl_version_number 2014-1
_chemical_oxdiff_formula 'C1 H1 N1 O1'
_shelx_space_group_comment
;
The symmetry employed for this shelxl refinement is uniquely defined
by the following loop, which should always be used as a source of
symmetry information in preference to the above space-group names.
They are only intended as comments.
;
_reflns_odcompleteness_completeness 99.93
_reflns_odcompleteness_iscentric 1
_reflns_odcompleteness_theta 66.97
_olex2_refinement_description
;
1. Fixed Uiso
 At 1.2 times of:
  All C(H) groups
 At 1.5 times of:
  All C(H,H,H) groups
2.a Aromatic/amide H refined with riding coordinates:
 C8(H8), C7(H7), C6(H6), C5(H5), C28(H28), C29(H29), C31(H31), C30(H30)
2.b Idealised Me refined as rotating group:
 C21(H21A,H21B,H21C), C23(H23A,H23B,H23C), C17(H17A,H17B,H17C), C44(H44A,H44B,
 H44C), C40(H40A,H40B,H40C), C46(H46A,H46B,H46C)
;
_olex2_submission_special_instructions 'No special instructions were received'

loop_
_space_group_symop_operation_xyz
'x, y, z'
'-x, y+1/2, -z+1/2'
'-x, -y, -z'
'x, -y-1/2, z-1/2'

loop_
_atom_site_label
_atom_site_type_symbol
_atom_site_fract_x
_atom_site_fract_y
_atom_site_fract_z
_atom_site_U_iso_or_equiv
_atom_site_adp_type
_atom_site_occupancy
_atom_site_site_symmetry_order
_atom_site_calc_flag
_atom_site_refinement_flags_posn
O10 O 0.28177(19) 0.71656(6) 0.46037(16) 0.0467(4) Uani 1 1 d .
N20 N 0.0681(3) 0.76184(8) 0.4263(2) 0.0457(5) Uani 1 1 d .
C14 C 0.1235(3) 0.71784(8) 0.41660(18) 0.0359(5) Uani 1 1 d .
N1 N -0.0346(2) 0.55774(8) 0.34585(18) 0.0441(5) Uani 1 1 d .
O22 O 0.0317(3) 0.59093(8) 0.51203(17) 0.0617(6) Uani 1 1 d .
C2 C 0.0370(3) 0.58991(9) 0.4212(2) 0.0414(5) Uani 1 1 d .
C4 C 0.0855(3) 0.60929(9) 0.2570(2) 0.0428(6) Uani 1 1 d .
C13 C 0.0429(3) 0.67801(9) 0.3714(2) 0.0382(5) Uani 1 1 d .
O16 O 0.3188(3) 0.54863(8) 0.4257(2) 0.0700(6) Uani 1 1 d .
C9 C -0.0032(3) 0.56748(9) 0.2489(2) 0.0379(5) Uani 1 1 d .
C18 C -0.1209(3) 0.68269(9) 0.3261(2) 0.0495(7) Uani 1 1 d .
C12 C 0.2962(3) 0.63295(9) 0.4190(2) 0.0416(6) Uani 1 1 d .
C11 C 0.3649(3) 0.67437(9) 0.4597(2) 0.0414(5) Uani 1 1 d .
C3 C 0.1195(3) 0.62914(9) 0.36743(19) 0.0385(5) Uani 1 1 d .
C15 C 0.3846(3) 0.58688(11) 0.4201(2) 0.0542(7) Uani 1 1 d .
C8 C -0.0467(3) 0.54073(11) 0.1560(2) 0.0534(7) Uani 1 1 d .
H8 H -0.1026 0.5119 0.1512 0.064 Uiso 1 1 calc R
C21 C 0.5340(3) 0.68495(12) 0.5147(3) 0.0588(8) Uani 1 1 d .
H21A H 0.5914 0.6897 0.4632 0.088 Uiso 1 1 calc GR
H21B H 0.5786 0.6582 0.5597 0.088 Uiso 1 1 calc GR
H21C H 0.5405 0.7137 0.5566 0.088 Uiso 1 1 calc GR
N19 N -0.2540(3) 0.68619(11) 0.2901(3) 0.0793(10) Uani 1 1 d .
C7 C -0.0016(4) 0.55964(13) 0.0704(2) 0.0642(8) Uani 1 1 d .
H7 H -0.0299 0.5430 0.0065 0.077 Uiso 1 1 calc R
C6 C 0.0817(5) 0.60115(15) 0.0766(3) 0.0753(10) Uani 1 1 d .
H6 H 0.1091 0.6125 0.0175 0.090 Uiso 1 1 calc R
C23 C -0.1231(4) 0.51609(10) 0.3636(3) 0.0608(8) Uani 1 1 d .
H23A H -0.0632 0.4872 0.3621 0.091 Uiso 1 1 calc GR
H23B H -0.2210 0.5144 0.3093 0.091 Uiso 1 1 calc GR
H23C H -0.1438 0.5189 0.4312 0.091 Uiso 1 1 calc GR
C5 C 0.1273(4) 0.62738(13) 0.1722(2) 0.0629(8) Uani 1 1 d .
H5 H 0.1841 0.6561 0.1772 0.076 Uiso 1 1 calc R
C17 C 0.5496(5) 0.58628(16) 0.4125(5) 0.117(2) Uani 1 1 d .
H17A H 0.6209 0.5862 0.4821 0.175 Uiso 1 1 calc GR
H17B H 0.5681 0.6145 0.3750 0.175 Uiso 1 1 calc GR
H17C H 0.5663 0.5578 0.3753 0.175 Uiso 1 1 calc GR
O45 O 0.3329(2) 0.67223(6) -0.00200(13) 0.0404(4) Uani 1 1 d .
O33 O 0.20412(19) 0.72771(7) -0.31331(15) 0.0462(4) Uani 1 1 d .
O39 O 0.1586(2) 0.58011(7) -0.14690(15) 0.0505(5) Uani 1 1 d .
C37 C 0.3619(3) 0.72904(8) -0.26762(18) 0.0356(5) Uani 1 1 d .
C26 C 0.3527(2) 0.64825(8) -0.17962(17) 0.0312(5) Uani 1 1 d .
N24 N 0.4898(2) 0.60893(7) -0.02190(16) 0.0398(5) Uani 1 1 d .
N43 N 0.4239(3) 0.77012(8) -0.2926(2) 0.0473(5) Uani 1 1 d .
C35 C 0.1780(3) 0.65109(9) -0.23596(17) 0.0337(5) Uani 1 1 d .
C27 C 0.4346(3) 0.60265(8) -0.20204(19) 0.0347(5) Uani 1 1 d .
C28 C 0.4398(3) 0.58259(9) -0.2960(2) 0.0424(6) Uani 1 1 d .
H28 H 0.3846 0.5964 -0.3599 0.051 Uiso 1 1 calc R
C34 C 0.1157(3) 0.68872(9) -0.29708(18) 0.0383(5) Uani 1 1 d .
C41 C 0.6021(3) 0.69589(9) -0.1651(2) 0.0442(6) Uani 1 1 d .
C36 C 0.4365(3) 0.69281(8) -0.20487(18) 0.0337(5) Uani 1 1 d .
C38 C 0.0879(3) 0.60889(9) -0.21311(19) 0.0398(5) Uani 1 1 d .
C29 C 0.5302(3) 0.54082(10) -0.2937(2) 0.0507(7) Uani 1 1 d .
H29 H 0.5358 0.5267 -0.3567 0.061 Uiso 1 1 calc R
C32 C 0.5168(3) 0.58213(9) -0.1066(2) 0.0385(5) Uani 1 1 d .
C25 C 0.3855(3) 0.64495(8) -0.05755(18) 0.0331(5) Uani 1 1 d .
C31 C 0.6051(3) 0.54042(10) -0.1023(3) 0.0513(7) Uani 1 1 d .
H31 H 0.6581 0.5263 -0.0384 0.062 Uiso 1 1 calc R
C30 C 0.6107(3) 0.52062(10) -0.1991(3) 0.0547(7) Uani 1 1 d .
H30 H 0.6707 0.4930 -0.1993 0.066 Uiso 1 1 calc R
C44 C -0.0509(3) 0.69882(12) -0.3588(2) 0.0552(7) Uani 1 1 d .
H44A H -0.0580 0.7310 -0.3873 0.083 Uiso 1 1 calc GR
H44B H -0.1187 0.6960 -0.3132 0.083 Uiso 1 1 calc GR
H44C H -0.0828 0.6759 -0.4155 0.083 Uiso 1 1 calc GR
N42 N 0.7365(3) 0.69888(11) -0.1349(3) 0.0738(9) Uani 1 1 d .
C40 C -0.0826(3) 0.59966(13) -0.2669(3) 0.0614(8) Uani 1 1 d .
H40A H -0.1103 0.5677 -0.2498 0.092 Uiso 1 1 calc GR
H40B H -0.1004 0.6024 -0.3420 0.092 Uiso 1 1 calc GR
H40C H -0.1462 0.6230 -0.2435 0.092 Uiso 1 1 calc GR
C46 C 0.5525(4) 0.59712(12) 0.0891(2) 0.0629(8) Uani 1 1 d .
H46A H 0.5193 0.5652 0.1019 0.094 Uiso 1 1 calc GR
H46B H 0.5140 0.6200 0.1310 0.094 Uiso 1 1 calc GR
H46C H 0.6654 0.5984 0.1079 0.094 Uiso 1 1 calc GR
H43A H 0.525(5) 0.7768(13) -0.263(3) 0.068(10) Uiso 1 1 d .
H43B H 0.375(5) 0.7851(14) -0.348(3) 0.075(11) Uiso 1 1 d .
H20A H -0.031(4) 0.7683(11) 0.405(2) 0.049(8) Uiso 1 1 d .
H20B H 0.133(4) 0.7828(13) 0.446(3) 0.059(10) Uiso 1 1 d .

loop_
_atom_site_aniso_label
_atom_site_aniso_U_11
_atom_site_aniso_U_22
_atom_site_aniso_U_33
_atom_site_aniso_U_23
_atom_site_aniso_U_13
_atom_site_aniso_U_12
O10 0.0308(8) 0.0372(9) 0.0653(12) -0.0103(8) 0.0019(8) -0.0011(7)
N20 0.0333(11) 0.0317(11) 0.0655(15) -0.0011(10) 0.0028(10) -0.0013(9)
C14 0.0322(11) 0.0356(12) 0.0376(12) 0.0003(9) 0.0058(9) -0.0009(9)
N1 0.0424(11) 0.0369(11) 0.0537(13) 0.0023(9) 0.0146(10) -0.0039(9)
O22 0.0887(16) 0.0519(12) 0.0525(12) 0.0022(9) 0.0329(11) -0.0019(11)
C2 0.0426(13) 0.0399(13) 0.0425(13) -0.0007(10) 0.0128(10) 0.0053(10)
C4 0.0418(13) 0.0446(14) 0.0417(13) -0.0066(11) 0.0110(11) -0.0053(10)
C13 0.0324(11) 0.0360(12) 0.0437(13) -0.0038(10) 0.0064(10) -0.0017(9)
O16 0.0621(13) 0.0467(12) 0.0982(18) -0.0083(11) 0.0171(12) 0.0096(10)
C9 0.0333(11) 0.0356(12) 0.0429(13) -0.0031(10) 0.0072(10) -0.0007(9)
C18 0.0383(14) 0.0387(13) 0.0653(17) -0.0143(12) 0.0034(12) -0.0014(10)
C12 0.0357(12) 0.0441(13) 0.0429(13) -0.0090(10) 0.0073(10) 0.0028(10)
C11 0.0326(12) 0.0449(13) 0.0449(13) -0.0075(11) 0.0075(10) 0.0026(10)
C3 0.0372(12) 0.0371(12) 0.0399(12) -0.0070(10) 0.0084(10) -0.0021(10)
C15 0.0440(15) 0.0494(16) 0.0650(18) -0.0208(14) 0.0076(13) 0.0050(12)
C8 0.0512(16) 0.0452(15) 0.0579(17) -0.0114(13) 0.0049(13) -0.0035(12)
C21 0.0333(13) 0.0651(18) 0.072(2) -0.0218(16) 0.0033(13) 0.0013(12)
N19 0.0379(14) 0.0629(17) 0.120(3) -0.0289(17) -0.0073(15) 0.0065(12)
C7 0.0674(19) 0.080(2) 0.0441(16) -0.0181(15) 0.0143(14) -0.0050(17)
C6 0.092(3) 0.095(3) 0.0449(17) -0.0150(17) 0.0300(17) -0.028(2)
C23 0.0605(18) 0.0405(14) 0.087(2) 0.0068(15) 0.0293(16) -0.0110(13)
C5 0.071(2) 0.068(2) 0.0521(17) -0.0049(14) 0.0208(15) -0.0287(16)
C17 0.066(2) 0.072(3) 0.228(6) -0.048(3) 0.065(3) 0.003(2)
O45 0.0431(9) 0.0418(9) 0.0349(8) -0.0056(7) 0.0083(7) 0.0046(7)
O33 0.0312(8) 0.0491(10) 0.0524(10) 0.0130(8) 0.0017(7) 0.0010(7)
O39 0.0498(11) 0.0487(10) 0.0535(11) 0.0032(9) 0.0146(9) -0.0116(8)
C37 0.0313(11) 0.0372(12) 0.0364(12) -0.0016(9) 0.0061(9) -0.0001(9)
C26 0.0291(10) 0.0313(11) 0.0324(11) -0.0022(9) 0.0073(8) -0.0013(8)
N24 0.0413(11) 0.0369(10) 0.0375(11) 0.0005(8) 0.0046(8) 0.0050(8)
N43 0.0400(12) 0.0418(12) 0.0541(14) 0.0137(10) 0.0029(10) -0.0021(9)
C35 0.0284(10) 0.0419(12) 0.0311(11) -0.0075(9) 0.0089(9) -0.0032(9)
C27 0.0308(11) 0.0317(11) 0.0422(12) -0.0040(9) 0.0111(9) -0.0029(9)
C28 0.0439(13) 0.0401(13) 0.0453(13) -0.0056(11) 0.0158(11) -0.0039(10)
C34 0.0299(11) 0.0499(14) 0.0336(11) -0.0032(10) 0.0061(9) -0.0014(10)
C41 0.0354(13) 0.0367(12) 0.0564(15) 0.0106(11) 0.0056(11) -0.0016(10)
C36 0.0297(11) 0.0329(11) 0.0376(12) -0.0004(9) 0.0078(9) -0.0012(9)
C38 0.0364(12) 0.0472(14) 0.0384(12) -0.0101(11) 0.0149(10) -0.0067(10)
C29 0.0499(15) 0.0437(14) 0.0639(18) -0.0178(13) 0.0246(13) -0.0038(12)
C32 0.0341(11) 0.0338(11) 0.0463(13) -0.0028(10) 0.0087(10) -0.0009(9)
C25 0.0300(10) 0.0320(11) 0.0356(11) -0.0026(9) 0.0064(9) -0.0025(8)
C31 0.0448(14) 0.0393(13) 0.0661(18) 0.0005(12) 0.0090(13) 0.0081(11)
C30 0.0467(15) 0.0369(13) 0.083(2) -0.0105(14) 0.0221(15) 0.0043(11)
C44 0.0304(13) 0.0732(19) 0.0565(17) 0.0105(14) 0.0026(11) 0.0017(12)
N42 0.0327(13) 0.0645(17) 0.112(2) 0.0269(16) -0.0013(13) -0.0066(11)
C40 0.0376(14) 0.069(2) 0.077(2) -0.0019(16) 0.0145(14) -0.0148(13)
C46 0.076(2) 0.0604(18) 0.0432(15) 0.0048(13) 0.0008(14) 0.0212(16)

loop_
_atom_type_symbol
_atom_type_description
_atom_type_scat_dispersion_real
_atom_type_scat_dispersion_imag
_atom_type_scat_source
C C 0.0181 0.0091 'International Tables Vol C Tables 4.2.6.8 and 6.1.1.4'
H H 0.0000 0.0000 'International Tables Vol C Tables 4.2.6.8 and 6.1.1.4'
N N 0.0311 0.0180 'International Tables Vol C Tables 4.2.6.8 and 6.1.1.4'
O O 0.0492 0.0322 'International Tables Vol C Tables 4.2.6.8 and 6.1.1.4'

loop_
_geom_angle_atom_site_label_1
_geom_angle_atom_site_label_2
_geom_angle_atom_site_label_3
_geom_angle
C14 O10 C11 120.44(19)
N20 C14 O10 110.2(2)
N20 C14 C13 128.4(2)
C13 C14 O10 121.3(2)
C2 N1 C9 111.8(2)
C2 N1 C23 124.7(2)
C9 N1 C23 123.3(2)
N1 C2 C3 107.6(2)
O22 C2 N1 127.1(3)
O22 C2 C3 125.1(2)
C9 C4 C3 109.7(2)
C5 C4 C9 121.2(3)
C5 C4 C3 129.1(2)
C14 C13 C18 117.7(2)
C14 C13 C3 123.5(2)
C18 C13 C3 118.8(2)
C4 C9 N1 109.8(2)
C4 C9 C8 121.7(3)
C8 C9 N1 128.5(2)
N19 C18 C13 179.3(4)
C11 C12 C3 122.3(2)
C11 C12 C15 123.3(2)
C15 C12 C3 114.5(2)
O10 C11 C21 107.1(2)
C12 C11 O10 122.9(2)
C12 C11 C21 130.0(2)
C4 C3 C2 100.85(19)
C4 C3 C13 112.6(2)
C4 C3 C12 111.4(2)
C13 C3 C2 109.32(19)
C13 C3 C12 109.53(19)
C12 C3 C2 112.9(2)
O16 C15 C12 119.0(3)
O16 C15 C17 119.1(3)
C17 C15 C12 121.9(3)
C9 C8 C7 116.1(3)
C6 C7 C8 122.6(3)
C7 C6 C5 120.4(3)
C4 C5 C6 117.8(3)
C37 O33 C34 120.47(19)
N43 C37 O33 110.6(2)
N43 C37 C36 128.0(2)
C36 C37 O33 121.3(2)
C35 C26 C27 114.87(18)
C35 C26 C36 109.95(18)
C35 C26 C25 112.56(17)
C27 C26 C25 100.85(17)
C36 C26 C27 110.09(17)
C36 C26 C25 108.06(17)
C32 N24 C46 125.3(2)
C25 N24 C32 111.0(2)
C25 N24 C46 123.5(2)
C34 C35 C26 121.9(2)
C34 C35 C38 125.2(2)
C38 C35 C26 112.8(2)
C28 C27 C26 130.3(2)
C28 C27 C32 120.9(2)
C32 C27 C26 108.7(2)
C27 C28 C29 118.4(3)
O33 C34 C44 106.4(2)
C35 C34 O33 122.9(2)
C35 C34 C44 130.6(2)
N42 C41 C36 178.5(3)
C37 C36 C26 123.4(2)
C37 C36 C41 117.6(2)
C41 C36 C26 118.9(2)
O39 C38 C35 117.3(2)
O39 C38 C40 118.6(2)
C35 C38 C40 124.1(2)
C30 C29 C28 120.4(3)
C27 C32 N24 109.9(2)
C31 C32 N24 128.3(2)
C31 C32 C27 121.7(2)
O45 C25 C26 125.9(2)
O45 C25 N24 125.4(2)
N24 C25 C26 108.56(19)
C32 C31 C30 116.7(3)
C29 C30 C31 121.9(3)

loop_
_geom_bond_atom_site_label_1
_geom_bond_atom_site_label_2
_geom_bond_distance
O10 C14 1.357(3)
O10 C11 1.379(3)
N20 C14 1.330(3)
C14 C13 1.356(3)
N1 C2 1.353(3)
N1 C9 1.404(3)
N1 C23 1.446(3)
O22 C2 1.210(3)
C2 C3 1.579(3)
C4 C9 1.384(3)
C4 C3 1.505(3)
C4 C5 1.363(4)
C13 C18 1.411(3)
C13 C3 1.518(3)
O16 C15 1.218(4)
C9 C8 1.390(4)
C18 N19 1.144(4)
C12 C11 1.337(4)
C12 C3 1.524(3)
C12 C15 1.492(4)
C11 C21 1.499(3)
C15 C17 1.487(5)
C8 C7 1.397(5)
C7 C6 1.353(5)
C6 C5 1.413(4)
O45 C25 1.227(3)
O33 C37 1.358(3)
O33 C34 1.381(3)
O39 C38 1.218(3)
C37 N43 1.340(3)
C37 C36 1.349(3)
C26 C35 1.519(3)
C26 C27 1.521(3)
C26 C36 1.520(3)
C26 C25 1.556(3)
N24 C32 1.412(3)
N24 C25 1.350(3)
N24 C46 1.451(3)
C35 C34 1.337(3)
C35 C38 1.488(3)
C27 C28 1.368(3)
C27 C32 1.388(3)
C28 C29 1.399(4)
C34 C44 1.499(3)
C41 C36 1.414(3)
C41 N42 1.146(3)
C38 C40 1.499(4)
C29 C30 1.373(4)
C32 C31 1.384(3)
C31 C30 1.400(4)
